data_7110432
loop_
_publ_author_name
'Cowley, Alan H.'
'Hair, Gregory S.'
'McBurnett, Brian G.'
'Jones, Richard A.'

_publ_section_title
;
 Novel zwitterionic complexes of Ti(IV) via reaction of Lewis acids
 M(C6F5)3 (M = B, Al) with a titanium diene complex
 (\h5-C5Me4SiMe2NtBu)Ti(1,3-pentadiene)
;
_journal_issue 5
_journal_name_full 'Chemical Communications'
_journal_page_first 437
_journal_paper_doi 10.1039/a809438a
_journal_year 1999
_chemical_formula_sum 'C38 H35 B F15 N Si Ti'
_chemical_formula_weight 877.47
_chemical_name_systematic
; 
 ? 
;
_space_group_IT_number 2
_symmetry_space_group_name_Hall '-P 1'
_symmetry_space_group_name_H-M 'P -1'
_atom_sites_solution_hydrogens geom
_atom_sites_solution_primary direct
_atom_sites_solution_secondary difmap
_audit_creation_method SHELXL
_cell_angle_alpha 78.670(10)
_cell_angle_beta 79.450(10)
_cell_angle_gamma 84.850(10)
_cell_formula_units_Z 2
_cell_length_a 10.2430(10)
_cell_length_b 11.3760(10)
_cell_length_c 16.419(2)
_cell_measurement_temperature 293(2)
_cell_volume 1841.3(3)
_computing_structure_refinement 'SHELXL-93 (Sheldrick, 1993)'
_computing_structure_solution 'SHELXS-86 (Sheldrick, 1990)'
_diffrn_ambient_temperature 293(2)
_diffrn_radiation_monochromator graphite
_diffrn_radiation_source 'fine-focus sealed tube'
_diffrn_radiation_type MoK\a
_diffrn_radiation_wavelength 0.71073
_diffrn_reflns_av_R_equivalents 0.0162
_diffrn_reflns_av_sigmaI/netI 0.0205
_diffrn_reflns_limit_h_max 13
_diffrn_reflns_limit_h_min -1
_diffrn_reflns_limit_k_max 14
_diffrn_reflns_limit_k_min -14
_diffrn_reflns_limit_l_max 21
_diffrn_reflns_limit_l_min -21
_diffrn_reflns_number 9281
_diffrn_reflns_theta_max 27.50
_diffrn_reflns_theta_min 2.03
_exptl_absorpt_coefficient_mu 0.372
_exptl_crystal_density_diffrn 1.583
_exptl_crystal_F_000 892
_refine_diff_density_max 1.014
_refine_diff_density_min -0.439
_refine_diff_density_rms 0.056
_refine_ls_extinction_method none
_refine_ls_goodness_of_fit_all 1.057
_refine_ls_goodness_of_fit_obs 1.085
_refine_ls_matrix_type full
_refine_ls_number_parameters 654
_refine_ls_number_reflns 8282
_refine_ls_number_restraints 0
_refine_ls_restrained_S_all 1.059
_refine_ls_restrained_S_obs 1.085
_refine_ls_R_factor_all 0.0509
_refine_ls_R_factor_obs 0.0410
_refine_ls_shift/esd_max -0.060
_refine_ls_shift/esd_mean 0.002
_refine_ls_structure_factor_coef Fsqd
_refine_ls_weighting_details 'w=1/[\s^2^(Fo^2^)+(0.0620P)^2^+1.1019P] where P=(Fo^2^+2Fc^2^)/3'
_refine_ls_weighting_scheme calc
_refine_ls_wR_factor_all 0.1170
_refine_ls_wR_factor_obs 0.1092
_reflns_number_observed 6974
_reflns_number_total 8284
_reflns_observed_criterion >2sigma(I)
_cod_data_source_file 809438asup1.cif
_cod_data_source_block greg16
_cod_depositor_comments
;
The following automatic conversions were performed:

'_refine_ls_weighting_scheme' value 'calc
w=1/[\s^2^(Fo^2^)+(0.0620P)^2^+1.1019P] where P=(Fo^2^+2Fc^2^)/3' was
changed to 'calc'. New tag '_refine_ls_weighting_details' was
created. The value of the new tag was set to
'w=1/[\s^2^(Fo^2^)+(0.0620P)^2^+1.1019P] where P=(Fo^2^+2Fc^2^)/3'.

Automatic conversion script
Id: cif_fix_values 3143 2015-03-26 13:38:13Z robertas 
;
_cod_database_code 7110432

loop_
_symmetry_equiv_pos_as_xyz
'x, y, z'
'-x, -y, -z'

loop_
_atom_site_aniso_label
_atom_site_aniso_U_11
_atom_site_aniso_U_22
_atom_site_aniso_U_33
_atom_site_aniso_U_23
_atom_site_aniso_U_13
_atom_site_aniso_U_12
Ti1 0.0190(2) 0.0179(2) 0.0275(2) -0.00312(12) -0.00274(12) -0.00161(11)
B1 0.0224(9) 0.0222(9) 0.0229(9) -0.0034(7) -0.0036(8) -0.0010(7)
Si1 0.0220(3) 0.0352(3) 0.0321(3) -0.0057(2) -0.0001(2) -0.0014(2)
N1 0.0214(7) 0.0254(8) 0.0302(8) -0.0019(6) -0.0038(6) -0.0003(6)
F1 0.0297(6) 0.0385(7) 0.0351(6) 0.0042(5) -0.0070(5) -0.0016(5)
F2 0.0606(10) 0.0539(9) 0.0464(8) 0.0218(7) -0.0134(7) -0.0079(8)
F3 0.0677(11) 0.0669(11) 0.0498(9) 0.0181(8) 0.0043(8) -0.0338(9)
F4 0.0336(7) 0.0759(11) 0.0545(9) -0.0044(8) 0.0063(6) -0.0232(7)
F5 0.0246(6) 0.0574(9) 0.0403(7) -0.0019(6) -0.0047(5) -0.0041(6)
F6 0.0467(8) 0.0391(7) 0.0272(6) -0.0090(5) -0.0028(5) -0.0068(6)
F7 0.0651(10) 0.0413(8) 0.0482(8) -0.0140(6) -0.0293(7) -0.0061(7)
F8 0.0450(8) 0.0438(8) 0.0848(12) -0.0101(8) -0.0249(8) -0.0172(7)
F9 0.0382(7) 0.0381(7) 0.0585(9) 0.0022(6) 0.0057(6) -0.0150(6)
F10 0.0463(7) 0.0390(7) 0.0269(6) -0.0023(5) 0.0014(5) -0.0150(6)
F11 0.0605(9) 0.0536(9) 0.0466(8) -0.0301(7) -0.0234(7) 0.0240(7)
F12 0.0608(10) 0.0373(8) 0.0730(11) -0.0232(7) -0.0207(8) 0.0225(7)
F13 0.0405(8) 0.0462(8) 0.0525(8) 0.0078(7) -0.0146(6) 0.0137(6)
F14 0.0498(8) 0.0677(10) 0.0366(7) -0.0137(7) -0.0212(6) 0.0134(7)
F15 0.0428(7) 0.0405(7) 0.0400(7) -0.0198(6) -0.0166(6) 0.0111(6)
C1 0.0195(8) 0.0231(9) 0.0248(9) -0.0031(7) -0.0020(7) -0.0013(7)
C2 0.0215(9) 0.0273(9) 0.0322(10) -0.0081(8) 0.0014(8) -0.0041(7)
C3 0.0333(11) 0.0290(10) 0.0364(11) -0.0016(8) 0.0068(9) -0.0101(9)
C4 0.0389(12) 0.0286(10) 0.0400(12) 0.0026(9) -0.0015(9) -0.0055(9)
C5 0.063(2) 0.0354(13) 0.058(2) 0.0136(12) -0.0085(14) 0.0009(12)
C6 0.0283(10) 0.0308(10) 0.0291(10) -0.0098(8) -0.0057(8) 0.0019(8)
C7 0.0292(10) 0.0331(10) 0.0390(11) -0.0126(9) -0.0100(8) -0.0026(8)
C8 0.0395(12) 0.0266(10) 0.0466(12) -0.0120(9) -0.0079(10) -0.0056(9)
C9 0.0359(11) 0.0252(10) 0.0413(11) -0.0130(8) -0.0070(9) 0.0020(8)
C10 0.0264(9) 0.0306(10) 0.0301(10) -0.0097(8) -0.0030(8) 0.0020(8)
C11 0.0401(13) 0.0371(12) 0.0333(11) -0.0016(9) -0.0070(10) 0.0070(10)
C12 0.0286(11) 0.054(2) 0.056(2) -0.0241(13) -0.0106(11) -0.0017(10)
C13 0.062(2) 0.0339(13) 0.068(2) -0.0102(13) -0.010(2) -0.0190(13)
C14 0.056(2) 0.0288(12) 0.059(2) -0.0111(12) -0.0112(13) 0.0124(11)
C15 0.0282(12) 0.077(2) 0.057(2) -0.029(2) -0.0030(11) 0.0108(13)
C16 0.0479(15) 0.0498(15) 0.0377(13) 0.0097(11) -0.0040(11) -0.0183(12)
C17 0.0243(9) 0.0366(11) 0.0362(11) -0.0034(9) -0.0095(8) -0.0032(8)
C18 0.0464(15) 0.057(2) 0.059(2) -0.0055(14) -0.0278(14) 0.0148(13)
C19 0.0396(13) 0.063(2) 0.0478(14) -0.0062(13) -0.0083(12) -0.0251(13)
C20 0.0328(11) 0.056(2) 0.0401(12) -0.0152(11) -0.0111(10) -0.0050(11)
C21 0.0269(9) 0.0265(9) 0.0231(8) -0.0060(7) -0.0015(7) -0.0038(7)
C22 0.0300(10) 0.0307(10) 0.0271(9) -0.0028(8) -0.0019(8) -0.0051(8)
C23 0.0464(13) 0.0346(11) 0.0303(10) 0.0030(9) -0.0052(9) -0.0058(10)
C24 0.0497(14) 0.0414(13) 0.0317(11) 0.0027(9) 0.0046(10) -0.0194(11)
C25 0.0318(11) 0.0478(13) 0.0351(11) -0.0091(10) 0.0049(9) -0.0149(10)
C26 0.0296(10) 0.0349(11) 0.0274(9) -0.0074(8) -0.0011(8) -0.0052(8)
C27 0.0263(9) 0.0215(8) 0.0278(9) -0.0023(7) -0.0070(7) -0.0003(7)
C28 0.0346(10) 0.0237(9) 0.0293(10) -0.0023(7) -0.0093(8) -0.0002(8)
C29 0.0447(12) 0.0250(10) 0.0381(11) -0.0050(8) -0.0204(10) -0.0012(9)
C30 0.0357(11) 0.0248(10) 0.0571(14) -0.0018(9) -0.0194(10) -0.0066(8)
C31 0.0321(11) 0.0239(9) 0.0447(12) 0.0022(9) -0.0042(9) -0.0061(8)
C32 0.0323(10) 0.0242(9) 0.0292(9) 0.0001(7) -0.0057(8) -0.0043(8)
C33 0.0217(9) 0.0256(9) 0.0252(9) -0.0025(7) -0.0025(7) -0.0001(7)
C34 0.0322(10) 0.0333(11) 0.0331(10) -0.0098(8) -0.0073(8) 0.0033(8)
C35 0.0320(11) 0.0297(10) 0.0460(12) -0.0091(9) -0.0053(9) 0.0072(8)
C36 0.0240(9) 0.0346(11) 0.0374(11) 0.0049(9) -0.0055(8) 0.0044(8)
C37 0.0258(10) 0.0417(12) 0.0276(9) -0.0026(8) -0.0065(8) 0.0002(8)
C38 0.0231(9) 0.0286(10) 0.0297(9) -0.0060(8) -0.0018(7) 0.0010(7)

loop_
_atom_site_label
_atom_site_type_symbol
_atom_site_fract_x
_atom_site_fract_y
_atom_site_fract_z
_atom_site_U_iso_or_equiv
_atom_site_thermal_displace_type
_atom_site_occupancy
_atom_site_calc_flag
Ti1 Ti 0.56807(3) 0.84230(3) 0.30099(2) 0.02171(9) Uani 1 d
B1 B 0.7763(2) 0.5779(2) 0.19025(13) 0.0226(4) Uani 1 d
Si1 Si 0.32794(5) 0.79627(5) 0.41715(4) 0.03043(13) Uani 1 d
N1 N 0.3837(2) 0.80076(15) 0.30842(10) 0.0262(3) Uani 1 d
F1 F 0.65247(12) 0.72702(12) 0.05840(8) 0.0358(3) Uani 1 d
F2 F 0.7652(2) 0.88541(15) -0.06929(10) 0.0571(4) Uani 1 d
F3 F 1.0334(2) 0.9068(2) -0.09792(10) 0.0654(5) Uani 1 d
F4 F 1.18504(15) 0.7590(2) 0.00327(10) 0.0562(4) Uani 1 d
F5 F 1.07554(12) 0.59876(14) 0.13117(9) 0.0417(3) Uani 1 d
F6 F 0.73558(14) 0.48908(12) 0.03333(8) 0.0375(3) Uani 1 d
F7 F 0.5322(2) 0.37065(13) 0.02089(9) 0.0480(4) Uani 1 d
F8 F 0.3326(2) 0.31598(14) 0.15479(12) 0.0554(4) Uani 1 d
F9 F 0.35169(14) 0.37404(13) 0.30497(10) 0.0475(4) Uani 1 d
F10 F 0.56179(14) 0.48139(12) 0.32214(8) 0.0381(3) Uani 1 d
F11 F 0.9019(2) 0.35793(14) 0.14578(9) 0.0505(4) Uani 1 d
F12 F 1.0519(2) 0.19390(13) 0.23168(11) 0.0556(4) Uani 1 d
F13 F 1.11462(14) 0.22917(13) 0.37854(10) 0.0489(4) Uani 1 d
F14 F 1.0249(2) 0.4343(2) 0.43596(9) 0.0500(4) Uani 1 d
F15 F 0.87234(14) 0.59783(12) 0.35340(8) 0.0390(3) Uani 1 d
C1 C 0.6978(2) 0.6921(2) 0.23719(12) 0.0229(4) Uani 1 d
C2 C 0.7721(2) 0.8029(2) 0.22537(13) 0.0272(4) Uani 1 d
C3 C 0.7313(2) 0.9170(2) 0.18878(14) 0.0346(5) Uani 1 d
C4 C 0.6019(2) 0.9538(2) 0.17206(15) 0.0375(5) Uani 1 d
C5 C 0.5654(4) 1.0819(3) 0.1352(2) 0.0556(7) Uani 1 d
H5A H 0.4693(45) 1.0980(39) 0.1419(26) 0.094(13) Uiso 1 d
H5B H 0.5848(39) 1.0865(36) 0.0739(26) 0.083(12) Uiso 1 d
H5C H 0.6218(39) 1.1414(36) 0.1551(24) 0.080(11) Uiso 1 d
C6 C 0.6036(2) 0.8084(2) 0.43953(13) 0.0289(4) Uani 1 d
C7 C 0.7042(2) 0.8873(2) 0.39939(14) 0.0323(4) Uani 1 d
C8 C 0.6417(2) 0.9989(2) 0.3657(2) 0.0365(5) Uani 1 d
C9 C 0.5034(2) 0.9880(2) 0.38457(14) 0.0334(4) Uani 1 d
C10 C 0.4766(2) 0.8690(2) 0.43029(13) 0.0289(4) Uani 1 d
C11 C 0.6283(3) 0.6833(2) 0.48704(15) 0.0380(5) Uani 1 d
H11A H 0.6094(32) 0.6124(31) 0.4627(20) 0.060(9) Uiso 1 d
H11B H 0.5686(39) 0.6665(35) 0.5409(25) 0.082(11) Uiso 1 d
H11C H 0.7156(43) 0.6690(37) 0.4935(25) 0.089(13) Uiso 1 d
C12 C 0.8496(2) 0.8666(3) 0.4018(2) 0.0439(6) Uani 1 d
H12A H 0.8728(33) 0.8965(31) 0.4493(22) 0.065(9) Uiso 1 d
H12B H 0.9000(35) 0.9055(31) 0.3500(22) 0.063(9) Uiso 1 d
H12C H 0.8805(34) 0.7815(33) 0.4096(21) 0.066(10) Uiso 1 d
C13 C 0.7108(4) 1.1115(3) 0.3258(2) 0.0536(7) Uani 1 d
H13A H 0.7946(41) 1.0953(35) 0.2996(24) 0.077(12) Uiso 1 d
H13B H 0.7192(41) 1.1548(38) 0.3623(26) 0.086(13) Uiso 1 d
H13C H 0.6688(40) 1.1598(36) 0.2816(25) 0.082(12) Uiso 1 d
C14 C 0.4029(3) 1.0863(2) 0.3605(2) 0.0482(6) Uani 1 d
H14A H 0.3598(41) 1.1218(37) 0.4091(27) 0.091(13) Uiso 1 d
H14B H 0.3483(38) 1.0587(35) 0.3252(24) 0.079(11) Uiso 1 d
H14C H 0.4413(42) 1.1410(40) 0.3193(27) 0.089(13) Uiso 1 d
C15 C 0.1699(3) 0.8813(3) 0.4513(2) 0.0530(7) Uani 1 d
H15A H 0.1699(50) 0.8922(47) 0.5107(34) 0.130(18) Uiso 1 d
H15B H 0.1043(50) 0.8353(44) 0.4468(30) 0.114(17) Uiso 1 d
H15C H 0.1630(30) 0.9557(29) 0.4130(19) 0.048(8) Uiso 1 d
C16 C 0.3151(3) 0.6405(3) 0.4811(2) 0.0470(6) Uani 1 d
H16A H 0.2282(38) 0.6143(32) 0.4826(22) 0.071(10) Uiso 1 d
H16B H 0.3222(32) 0.6409(29) 0.5356(22) 0.059(9) Uiso 1 d
H16C H 0.3856(39) 0.5859(34) 0.4554(23) 0.076(11) Uiso 1 d
C17 C 0.2920(2) 0.7748(2) 0.25315(14) 0.0322(4) Uani 1 d
C18 C 0.2103(3) 0.8911(3) 0.2275(2) 0.0535(7) Uani 1 d
H18A H 0.1578(34) 0.8768(30) 0.1874(21) 0.065(9) Uiso 1 d
H18B H 0.2747(35) 0.9544(32) 0.1981(22) 0.067(10) Uiso 1 d
H18C H 0.1566(38) 0.9179(35) 0.2840(25) 0.082(12) Uiso 1 d
C19 C 0.1982(3) 0.6779(3) 0.3012(2) 0.0493(6) Uani 1 d
H19A H 0.1349(31) 0.6624(27) 0.2638(19) 0.053(8) Uiso 1 d
H19B H 0.1446(30) 0.7011(26) 0.3526(19) 0.049(8) Uiso 1 d
H19C H 0.2507(32) 0.6052(30) 0.3207(20) 0.056(9) Uiso 1 d
C20 C 0.3653(2) 0.7316(3) 0.1742(2) 0.0414(5) Uani 1 d
H20A H 0.3055(29) 0.7102(26) 0.1447(18) 0.045(7) Uiso 1 d
H20B H 0.4267(31) 0.6574(28) 0.1877(19) 0.054(8) Uiso 1 d
H20C H 0.4114(31) 0.8062(29) 0.1374(19) 0.053(8) Uiso 1 d
C21 C 0.8569(2) 0.6520(2) 0.10164(12) 0.0255(4) Uani 1 d
C22 C 0.7862(2) 0.7286(2) 0.04602(13) 0.0298(4) Uani 1 d
C23 C 0.8417(2) 0.8130(2) -0.02054(14) 0.0383(5) Uani 1 d
C24 C 0.9765(3) 0.8238(2) -0.03448(15) 0.0427(6) Uani 1 d
C25 C 1.0524(2) 0.7495(2) 0.01694(14) 0.0386(5) Uani 1 d
C26 C 0.9928(2) 0.6656(2) 0.08285(13) 0.0306(4) Uani 1 d
C27 C 0.6581(2) 0.4969(2) 0.17762(12) 0.0252(4) Uani 1 d
C28 C 0.6440(2) 0.4628(2) 0.10308(13) 0.0292(4) Uani 1 d
C29 C 0.5386(2) 0.4010(2) 0.09461(14) 0.0344(5) Uani 1 d
C30 C 0.4384(2) 0.3723(2) 0.1622(2) 0.0382(5) Uani 1 d
C31 C 0.4485(2) 0.4010(2) 0.23778(15) 0.0347(5) Uani 1 d
C32 C 0.5580(2) 0.4590(2) 0.24459(13) 0.0290(4) Uani 1 d
C33 C 0.8746(2) 0.4855(2) 0.24576(12) 0.0247(4) Uani 1 d
C34 C 0.9269(2) 0.3801(2) 0.21901(13) 0.0324(4) Uani 1 d
C35 C 1.0063(2) 0.2942(2) 0.2615(2) 0.0363(5) Uani 1 d
C36 C 1.0388(2) 0.3119(2) 0.33526(14) 0.0339(5) Uani 1 d
C37 C 0.9930(2) 0.4152(2) 0.36440(13) 0.0321(4) Uani 1 d
C38 C 0.9124(2) 0.4983(2) 0.31979(13) 0.0275(4) Uani 1 d
H1A H 0.6691(25) 0.6649(22) 0.2945(16) 0.032(6) Uiso 1 d
H1B H 0.6239(26) 0.7056(22) 0.2148(15) 0.031(6) Uiso 1 d
H2 H 0.8510(26) 0.7950(23) 0.2477(16) 0.035(6) Uiso 1 d
H3 H 0.7882(31) 0.9834(29) 0.1860(19) 0.057(9) Uiso 1 d
H4 H 0.5500(27) 0.8955(25) 0.1539(17) 0.041(7) Uiso 1 d

loop_
_atom_type_symbol
_atom_type_description
_atom_type_scat_dispersion_real
_atom_type_scat_dispersion_imag
_atom_type_scat_source
C C 0.0033 0.0016 'International Tables Vol C Tables 4.2.6.8 and 6.1.1.4'
H H 0.0000 0.0000 'International Tables Vol C Tables 4.2.6.8 and 6.1.1.4'
B B 0.0013 0.0007 'International Tables Vol C Tables 4.2.6.8 and 6.1.1.4'
N N 0.0061 0.0033 'International Tables Vol C Tables 4.2.6.8 and 6.1.1.4'
F F 0.0171 0.0103 'International Tables Vol C Tables 4.2.6.8 and 6.1.1.4'
Si Si 0.0817 0.0704 'International Tables Vol C Tables 4.2.6.8 and 6.1.1.4'
Ti Ti 0.2776 0.4457 'International Tables Vol C Tables 4.2.6.8 and 6.1.1.4'

loop_
_geom_angle_atom_site_label_1
_geom_angle_atom_site_label_2
_geom_angle_atom_site_label_3
_geom_angle
N1 Ti1 C10 77.75(7)
N1 Ti1 C4 100.21(8)
C10 Ti1 C4 137.06(8)
N1 Ti1 C2 137.75(7)
C10 Ti1 C2 139.64(8)
C4 Ti1 C2 66.89(8)
N1 Ti1 C6 104.94(7)
C10 Ti1 C6 36.72(7)
C4 Ti1 C6 148.67(8)
C2 Ti1 C6 104.16(7)
N1 Ti1 C3 133.22(8)
C10 Ti1 C3 141.13(8)
C4 Ti1 C3 36.02(9)
C2 Ti1 C3 34.85(8)
C6 Ti1 C3 121.80(8)
N1 Ti1 C9 92.43(8)
C10 Ti1 C9 36.65(8)
C4 Ti1 C9 101.77(9)
C2 Ti1 C9 128.93(8)
C6 Ti1 C9 59.20(7)
C3 Ti1 C9 108.89(8)
N1 Ti1 C1 104.34(7)
C10 Ti1 C1 137.75(7)
C4 Ti1 C1 84.81(8)
C2 Ti1 C1 37.46(6)
C6 Ti1 C1 106.35(7)
C3 Ti1 C1 66.19(7)
C9 Ti1 C1 160.71(7)
N1 Ti1 C7 136.02(7)
C10 Ti1 C7 58.75(7)
C4 Ti1 C7 115.41(8)
C2 Ti1 C7 82.32(7)
C6 Ti1 C7 34.06(7)
C3 Ti1 C7 89.19(8)
C9 Ti1 C7 56.97(8)
C1 Ti1 C7 103.79(7)
N1 Ti1 C8 126.21(8)
C10 Ti1 C8 58.57(8)
C4 Ti1 C8 92.96(9)
C2 Ti1 C8 95.37(8)
C6 Ti1 C8 57.01(8)
C3 Ti1 C8 82.57(8)
C9 Ti1 C8 33.80(8)
C1 Ti1 C8 128.80(7)
C7 Ti1 C8 33.52(7)
N1 Ti1 Si1 37.77(5)
C10 Ti1 Si1 40.88(6)
C4 Ti1 Si1 130.13(7)
C2 Ti1 Si1 158.17(5)
C6 Ti1 Si1 68.32(5)
C3 Ti1 Si1 165.69(6)
C9 Ti1 Si1 66.19(6)
C1 Ti1 Si1 122.99(5)
C7 Ti1 Si1 98.27(5)
C8 Ti1 Si1 96.91(6)
N1 Ti1 H1A 99.3(7)
C10 Ti1 H1A 114.6(7)
C4 Ti1 H1A 108.0(7)
C2 Ti1 H1A 53.2(7)
C6 Ti1 H1A 86.2(7)
C3 Ti1 H1A 86.4(7)
C9 Ti1 H1A 145.3(7)
C1 Ti1 H1A 23.2(7)
C7 Ti1 H1A 93.6(7)
C8 Ti1 H1A 125.6(7)
Si1 Ti1 H1A 105.1(7)
C21 B1 C33 113.0(2)
C21 B1 C27 114.2(2)
C33 B1 C27 106.47(15)
C21 B1 C1 101.65(14)
C33 B1 C1 115.2(2)
C27 B1 C1 106.34(15)
N1 Si1 C10 93.26(9)
N1 Si1 C15 118.72(12)
C10 Si1 C15 112.14(13)
N1 Si1 C16 114.00(12)
C10 Si1 C16 112.01(11)
C15 Si1 C16 106.4(2)
N1 Si1 Ti1 42.99(5)
C10 Si1 Ti1 51.44(6)
C15 Si1 Ti1 137.31(12)
C16 Si1 Ti1 116.27(10)
C17 N1 Si1 120.73(13)
C17 N1 Ti1 140.02(13)
Si1 N1 Ti1 99.24(8)
C2 C1 B1 116.9(2)
C2 C1 Ti1 68.45(10)
B1 C1 Ti1 174.01(13)
C2 C1 H1A 109.5(16)
B1 C1 H1A 110.7(15)
Ti1 C1 H1A 68.5(15)
C2 C1 H1B 112.4(16)
B1 C1 H1B 101.5(16)
Ti1 C1 H1B 73.3(16)
H1A C1 H1B 104.9(22)
C3 C2 C1 125.9(2)
C3 C2 Ti1 74.40(12)
C1 C2 Ti1 74.08(10)
C3 C2 H2 117.1(16)
C1 C2 H2 116.9(16)
Ti1 C2 H2 123.2(15)
C2 C3 C4 125.8(2)
C2 C3 Ti1 70.75(11)
C4 C3 Ti1 68.12(12)
C2 C3 H3 118.2(18)
C4 C3 H3 114.4(18)
Ti1 C3 H3 126.7(18)
C3 C4 C5 121.9(2)
C3 C4 Ti1 75.86(13)
C5 C4 Ti1 134.6(2)
C3 C4 H4 118.5(16)
C5 C4 H4 111.8(16)
Ti1 C4 H4 87.7(15)
C4 C5 H5A 111.8(25)
C4 C5 H5B 105.3(23)
H5A C5 H5B 99.0(32)
C4 C5 H5C 110.2(20)
H5A C5 H5C 117.6(33)
H5B C5 H5C 112.0(31)
C7 C6 C10 108.7(2)
C7 C6 C11 124.5(2)
C10 C6 C11 126.7(2)
C7 C6 Ti1 78.70(12)
C10 C6 Ti1 67.99(11)
C11 C6 Ti1 121.44(15)
C6 C7 C8 108.0(2)
C6 C7 C12 126.8(2)
C8 C7 C12 124.6(2)
C6 C7 Ti1 67.24(11)
C8 C7 Ti1 73.65(12)
C12 C7 Ti1 131.4(2)
C9 C8 C7 108.0(2)
C9 C8 C13 125.9(2)
C7 C8 C13 125.7(2)
C9 C8 Ti1 67.29(12)
C7 C8 Ti1 72.83(12)
C13 C8 Ti1 130.5(2)
C8 C9 C10 108.9(2)
C8 C9 C14 124.4(2)
C10 C9 C14 126.7(2)
C8 C9 Ti1 78.91(13)
C10 C9 Ti1 67.67(11)
C14 C9 Ti1 119.9(2)
C6 C10 C9 106.3(2)
C6 C10 Si1 125.0(2)
C9 C10 Si1 119.5(2)
C6 C10 Ti1 75.29(12)
C9 C10 Ti1 75.67(12)
Si1 C10 Ti1 87.68(8)
C6 C11 H11A 118.7(18)
C6 C11 H11B 112.3(23)
H11A C11 H11B 98.4(28)
C6 C11 H11C 111.3(26)
H11A C11 H11C 103.7(31)
H11B C11 H11C 111.5(33)
C7 C12 H12A 111.0(20)
C7 C12 H12B 110.2(20)
H12A C12 H12B 109.8(28)
C7 C12 H12C 113.7(20)
H12A C12 H12C 105.3(27)
H12B C12 H12C 106.6(28)
C8 C13 H13A 111.5(25)
C8 C13 H13B 112.5(27)
H13A C13 H13B 105.8(36)
C8 C13 H13C 113.1(24)
H13A C13 H13C 103.9(33)
H13B C13 H13C 109.5(35)
C9 C14 H14A 111.4(24)
C9 C14 H14B 108.7(22)
H14A C14 H14B 119.9(33)
C9 C14 H14C 109.5(27)
H14A C14 H14C 111.4(35)
H14B C14 H14C 94.4(33)
Si1 C15 H15A 107.3(29)
Si1 C15 H15B 105.0(31)
H15A C15 H15B 113.5(41)
Si1 C15 H15C 109.9(18)
H15A C15 H15C 113.0(34)
H15B C15 H15C 107.9(34)
Si1 C16 H16A 108.6(21)
Si1 C16 H16B 110.3(21)
H16A C16 H16B 106.2(29)
Si1 C16 H16C 109.4(21)
H16A C16 H16C 111.1(30)
H16B C16 H16C 111.1(29)
N1 C17 C20 113.1(2)
N1 C17 C19 110.6(2)
C20 C17 C19 107.4(2)
N1 C17 C18 107.4(2)
C20 C17 C18 109.1(2)
C19 C17 C18 109.2(2)
C17 C18 H18A 107.5(20)
C17 C18 H18B 107.6(20)
H18A C18 H18B 108.4(27)
C17 C18 H18C 107.7(21)
H18A C18 H18C 116.6(29)
H18B C18 H18C 108.6(29)
C17 C19 H19A 110.1(17)
C17 C19 H19B 112.0(17)
H19A C19 H19B 108.2(24)
C17 C19 H19C 109.2(19)
H19A C19 H19C 111.8(25)
H19B C19 H19C 105.6(25)
C17 C20 H20A 110.2(18)
C17 C20 H20B 112.4(17)
H20A C20 H20B 106.3(24)
C17 C20 H20C 104.9(17)
H20A C20 H20C 107.4(24)
H20B C20 H20C 115.5(24)
C26 C21 C22 113.4(2)
C26 C21 B1 125.7(2)
C22 C21 B1 119.6(2)
F1 C22 C23 115.5(2)
F1 C22 C21 119.5(2)
C23 C22 C21 124.9(2)
F2 C23 C24 120.5(2)
F2 C23 C22 120.7(2)
C24 C23 C22 118.8(2)
F3 C24 C25 120.4(2)
F3 C24 C23 120.2(2)
C25 C24 C23 119.3(2)
F4 C25 C24 119.7(2)
F4 C25 C26 120.3(2)
C24 C25 C26 120.0(2)
F5 C26 C25 115.6(2)
F5 C26 C21 120.9(2)
C25 C26 C21 123.5(2)
C32 C27 C28 113.4(2)
C32 C27 B1 120.3(2)
C28 C27 B1 126.2(2)
F6 C28 C29 115.5(2)
F6 C28 C27 120.5(2)
C29 C28 C27 123.9(2)
F7 C29 C30 119.8(2)
F7 C29 C28 120.5(2)
C30 C29 C28 119.8(2)
F8 C30 C31 120.1(2)
F8 C30 C29 120.9(2)
C31 C30 C29 118.9(2)
F9 C31 C30 120.2(2)
F9 C31 C32 120.2(2)
C30 C31 C32 119.6(2)
F10 C32 C31 115.8(2)
F10 C32 C27 120.0(2)
C31 C32 C27 124.2(2)
C38 C33 C34 113.0(2)
C38 C33 B1 127.5(2)
C34 C33 B1 119.4(2)
F11 C34 C35 115.9(2)
F11 C34 C33 119.4(2)
C35 C34 C33 124.7(2)
F12 C35 C36 119.7(2)
F12 C35 C34 121.0(2)
C36 C35 C34 119.3(2)
F13 C36 C37 120.3(2)
F13 C36 C35 120.6(2)
C37 C36 C35 119.1(2)
F14 C37 C36 119.8(2)
F14 C37 C38 120.8(2)
C36 C37 C38 119.4(2)
F15 C38 C33 120.4(2)
F15 C38 C37 115.1(2)
C33 C38 C37 124.5(2)

loop_
_geom_bond_atom_site_label_1
_geom_bond_atom_site_label_2
_geom_bond_distance
Ti1 N1 1.964(2)
Ti1 C10 2.225(2)
Ti1 C4 2.228(2)
Ti1 C2 2.282(2)
Ti1 C6 2.321(2)
Ti1 C3 2.329(2)
Ti1 C9 2.331(2)
Ti1 C1 2.360(2)
Ti1 C7 2.469(2)
Ti1 C8 2.479(2)
Ti1 Si1 2.8430(7)
Ti1 H1A 2.20(2)
B1 C21 1.647(3)
B1 C33 1.649(3)
B1 C27 1.650(3)
B1 C1 1.705(3)
Si1 N1 1.764(2)
Si1 C10 1.862(2)
Si1 C15 1.863(3)
Si1 C16 1.876(3)
N1 C17 1.504(3)
F1 C22 1.349(2)
F2 C23 1.337(3)
F3 C24 1.344(3)
F4 C25 1.346(3)
F5 C26 1.349(3)
F6 C28 1.343(2)
F7 C29 1.336(3)
F8 C30 1.342(2)
F9 C31 1.347(3)
F10 C32 1.355(2)
F11 C34 1.348(2)
F12 C35 1.341(3)
F13 C36 1.342(2)
F14 C37 1.338(2)
F15 C38 1.355(2)
C1 C2 1.493(3)
C1 H1A 0.93(3)
C1 H1B 0.89(3)
C2 C3 1.382(3)
C2 H2 0.94(3)
C3 C4 1.412(3)
C3 H3 0.98(3)
C4 C5 1.506(3)
C4 H4 1.01(3)
C5 H5A 0.98(4)
C5 H5B 0.98(4)
C5 H5C 1.06(4)
C6 C7 1.410(3)
C6 C10 1.435(3)
C6 C11 1.506(3)
C7 C8 1.427(3)
C7 C12 1.494(3)
C8 C9 1.405(3)
C8 C13 1.495(3)
C9 C10 1.436(3)
C9 C14 1.495(3)
C11 H11A 1.02(3)
C11 H11B 0.97(4)
C11 H11C 0.92(4)
C12 H12A 0.98(4)
C12 H12B 0.96(4)
C12 H12C 0.98(4)
C13 H13A 0.91(4)
C13 H13B 0.87(4)
C13 H13C 0.96(4)
C14 H14A 0.98(4)
C14 H14B 0.98(4)
C14 H14C 0.88(4)
C15 H15A 1.01(5)
C15 H15B 0.91(5)
C15 H15C 0.95(3)
C16 H16A 0.96(4)
C16 H16B 0.91(3)
C16 H16C 1.00(4)
C17 C20 1.520(3)
C17 C19 1.526(3)
C17 C18 1.530(3)
C18 H18A 0.97(3)
C18 H18B 1.01(4)
C18 H18C 1.07(4)
C19 H19A 1.02(3)
C19 H19B 0.99(3)
C19 H19C 0.98(3)
C20 H20A 0.92(3)
C20 H20B 1.02(3)
C20 H20C 1.04(3)
C21 C26 1.386(3)
C21 C22 1.390(3)
C22 C23 1.377(3)
C23 C24 1.371(4)
C24 C25 1.369(4)
C25 C26 1.383(3)
C27 C32 1.388(3)
C27 C28 1.390(3)
C28 C29 1.381(3)
C29 C30 1.375(3)
C30 C31 1.368(3)
C31 C32 1.383(3)
C33 C38 1.378(3)
C33 C34 1.387(3)
C34 C35 1.379(3)
C35 C36 1.369(3)
C36 C37 1.367(3)
C37 C38 1.386(3)
